data_4119929
loop_
_publ_author_name
'Michael P. Boone'
'Douglas W. Stephan'

_publ_section_title
;
 A Ru-\h6-Arene Complex as a C-Based Lewis Acid in the Activation of
 Hydrogen and Hydrogenation Catalysis
;
_journal_name_full 'Journal of the American Chemical Society'
_journal_page_first 8508
_journal_page_last 8511
_journal_paper_doi 10.1021/ja403912n
_journal_volume 135
_journal_year 2013
_chemical_formula_sum 'C51 H52 B Br P2 Ru'
_chemical_formula_weight 918.66
_chemical_name_systematic
; 
 ? 
;
_space_group_IT_number 2
_symmetry_cell_setting triclinic
_symmetry_space_group_name_Hall '-P 1'
_symmetry_space_group_name_H-M 'P -1'
_atom_sites_solution_hydrogens geom
_atom_sites_solution_primary direct
_atom_sites_solution_secondary difmap
_audit_creation_method SHELXL-97
_cell_angle_alpha 94.881(2)
_cell_angle_beta 99.001(2)
_cell_angle_gamma 105.431(2)
_cell_formula_units_Z 2
_cell_length_a 11.9774(5)
_cell_length_b 12.7147(6)
_cell_length_c 14.4141(7)
_cell_measurement_reflns_used 8270
_cell_measurement_temperature 150(2)
_cell_measurement_theta_max 26.75
_cell_measurement_theta_min 2.47
_cell_volume 2071.33(17)
_computing_cell_refinement 'Bruker SAINT'
_computing_data_collection 'Bruker APEX2'
_computing_data_reduction 'Bruker SAINT'
_computing_molecular_graphics 'Bruker SHELXTL'
_computing_publication_material 'Bruker SHELXTL'
_computing_structure_refinement 'SHELXL-97 (Sheldrick, 2008)'
_computing_structure_solution 'SHELXS-97 (Sheldrick, 2008)'
_diffrn_ambient_temperature 150(2)
_diffrn_measured_fraction_theta_full 0.993
_diffrn_measured_fraction_theta_max 0.993
_diffrn_measurement_device_type 'Bruker APEX-II CCD'
_diffrn_measurement_method '\f and \w scans'
_diffrn_radiation_monochromator graphite
_diffrn_radiation_source 'fine-focus sealed tube'
_diffrn_radiation_type MoK\a
_diffrn_radiation_wavelength 0.71073
_diffrn_reflns_av_R_equivalents 0.0595
_diffrn_reflns_av_sigmaI/netI 0.0701
_diffrn_reflns_limit_h_max 15
_diffrn_reflns_limit_h_min -13
_diffrn_reflns_limit_k_max 16
_diffrn_reflns_limit_k_min -17
_diffrn_reflns_limit_l_max 19
_diffrn_reflns_limit_l_min -19
_diffrn_reflns_number 47533
_diffrn_reflns_theta_full 28.41
_diffrn_reflns_theta_max 28.41
_diffrn_reflns_theta_min 1.68
_exptl_absorpt_coefficient_mu 1.457
_exptl_absorpt_correction_T_max 0.7457
_exptl_absorpt_correction_T_min 0.7013
_exptl_absorpt_correction_type multi-scan
_exptl_absorpt_process_details SADABS
_exptl_crystal_colour yellow
_exptl_crystal_density_diffrn 1.473
_exptl_crystal_description plate
_exptl_crystal_F_000 944
_exptl_crystal_size_max 0.1
_exptl_crystal_size_mid 0.1
_exptl_crystal_size_min 0.05
_refine_diff_density_max 1.222
_refine_diff_density_min -0.926
_refine_diff_density_rms 0.101
_refine_ls_extinction_method none
_refine_ls_goodness_of_fit_ref 1.016
_refine_ls_hydrogen_treatment constr
_refine_ls_matrix_type full
_refine_ls_number_parameters 505
_refine_ls_number_reflns 10311
_refine_ls_number_restraints 0
_refine_ls_restrained_S_all 1.016
_refine_ls_R_factor_all 0.0764
_refine_ls_R_factor_gt 0.0419
_refine_ls_shift/su_max 0.001
_refine_ls_shift/su_mean 0.000
_refine_ls_structure_factor_coef Fsqd
_refine_ls_weighting_details 'calc w=1/[\s^2^(Fo^2^)+(0.0261P)^2^+1.8567P] where P=(Fo^2^+2Fc^2^)/3'
_refine_ls_weighting_scheme calc
_refine_ls_wR_factor_gt 0.0730
_refine_ls_wR_factor_ref 0.0824
_reflns_number_gt 7272
_reflns_number_total 10311
_reflns_threshold_expression >2sigma(I)
_cod_data_source_file ja403912n_si_002_4.cif
_cod_data_source_block mb108_0m
_cod_original_cell_volume 2071.33(16)
_cod_database_code 4119929

loop_
_symmetry_equiv_pos_as_xyz
'x, y, z'
'-x, -y, -z'

loop_
_atom_site_label
_atom_site_type_symbol
_atom_site_fract_x
_atom_site_fract_y
_atom_site_fract_z
_atom_site_U_iso_or_equiv
_atom_site_adp_type
_atom_site_occupancy
_atom_site_symmetry_multiplicity
_atom_site_calc_flag
_atom_site_refinement_flags
Ru1 Ru 0.62143(2) 0.07526(2) 0.294490(17) 0.01833(7) Uani 1 1 d .
Br1 Br 0.65760(2) -0.04043(2) 0.43063(2) 0.02109(8) Uani 1 1 d .
P1 P 0.73096(7) -0.00491(6) 0.20668(5) 0.01923(17) Uani 1 1 d .
C1 C 0.5377(3) 0.1544(2) 0.1863(2) 0.0213(7) Uani 1 1 d .
P2 P 0.76778(6) 0.22489(6) 0.38393(5) 0.01698(16) Uani 1 1 d .
C12 C 0.7601(3) 0.0686(2) 0.1059(2) 0.0222(7) Uani 1 1 d .
C7 C 0.7257(3) 0.1647(2) 0.1008(2) 0.0227(7) Uani 1 1 d .
C3 C 0.4572(3) 0.1351(3) 0.3269(2) 0.0284(8) Uani 1 1 d .
H3A H 0.4583 0.1711 0.3916 0.034 Uiso 1 1 calc R
C4 C 0.4297(2) 0.0223(3) 0.3082(2) 0.0284(8) Uani 1 1 d .
H4A H 0.4050 -0.0241 0.3581 0.034 Uiso 1 1 calc R
C5 C 0.4397(3) -0.0284(3) 0.2195(2) 0.0259(7) Uani 1 1 d .
H5A H 0.4217 -0.1103 0.2064 0.031 Uiso 1 1 calc R
C6 C 0.4897(3) 0.0380(3) 0.1565(2) 0.0399(10) Uani 1 1 d .
H6A H 0.5086 0.0038 0.0980 0.048 Uiso 1 1 calc R
C25 C 0.7221(2) 0.3332(2) 0.2329(2) 0.0217(7) Uani 1 1 d .
C26 C 0.7256(3) 0.4276(3) 0.1884(2) 0.0292(8) Uani 1 1 d .
H26A H 0.6990 0.4192 0.1218 0.035 Uiso 1 1 calc R
C27 C 0.7665(3) 0.5322(3) 0.2381(2) 0.0302(8) Uani 1 1 d .
H27A H 0.7678 0.5943 0.2056 0.036 Uiso 1 1 calc R
C28 C 0.8057(3) 0.5468(3) 0.3354(2) 0.0275(7) Uani 1 1 d .
H28A H 0.8321 0.6187 0.3699 0.033 Uiso 1 1 calc R
C29 C 0.8059(3) 0.4557(2) 0.3819(2) 0.0241(7) Uani 1 1 d .
H29A H 0.8334 0.4651 0.4484 0.029 Uiso 1 1 calc R
C30 C 0.7657(2) 0.3501(2) 0.3308(2) 0.0188(6) Uani 1 1 d .
C31 C 0.7601(2) 0.2596(2) 0.5091(2) 0.0184(6) Uani 1 1 d .
C32 C 0.8572(3) 0.3303(2) 0.5718(2) 0.0219(7) Uani 1 1 d .
H32A H 0.9289 0.3586 0.5501 0.026 Uiso 1 1 calc R
C33 C 0.8507(3) 0.3597(3) 0.6650(2) 0.0277(7) Uani 1 1 d .
H33A H 0.9175 0.4078 0.7067 0.033 Uiso 1 1 calc R
C34 C 0.7463(3) 0.3187(3) 0.6976(2) 0.0295(8) Uani 1 1 d .
H34A H 0.7413 0.3390 0.7615 0.035 Uiso 1 1 calc R
C35 C 0.6502(3) 0.2487(3) 0.6366(2) 0.0262(7) Uani 1 1 d .
H35A H 0.5787 0.2208 0.6587 0.031 Uiso 1 1 calc R
C36 C 0.6566(3) 0.2185(2) 0.5434(2) 0.0215(7) Uani 1 1 d .
H36A H 0.5899 0.1694 0.5024 0.026 Uiso 1 1 calc R
C37 C 0.9227(2) 0.2264(2) 0.40004(19) 0.0173(6) Uani 1 1 d .
C42 C 1.0092(3) 0.3059(2) 0.3701(2) 0.0240(7) Uani 1 1 d .
H42A H 0.9881 0.3597 0.3347 0.029 Uiso 1 1 calc R
C41 C 1.1267(3) 0.3062(3) 0.3922(2) 0.0301(8) Uani 1 1 d .
H41A H 1.1858 0.3608 0.3721 0.036 Uiso 1 1 calc R
C40 C 1.1582(3) 0.2283(3) 0.4427(2) 0.0277(7) Uani 1 1 d .
H40A H 1.2386 0.2294 0.4575 0.033 Uiso 1 1 calc R
C39 C 1.0729(3) 0.1483(3) 0.4721(2) 0.0240(7) Uani 1 1 d .
H39A H 1.0944 0.0939 0.5064 0.029 Uiso 1 1 calc R
C38 C 0.9557(2) 0.1481(2) 0.4512(2) 0.0208(6) Uani 1 1 d .
H38A H 0.8972 0.0938 0.4722 0.025 Uiso 1 1 calc R
C8 C 0.7485(3) 0.2205(3) 0.0218(2) 0.0282(7) Uani 1 1 d .
H8A H 0.7265 0.2865 0.0159 0.034 Uiso 1 1 calc R
C9 C 0.8015(3) 0.1821(3) -0.0467(2) 0.0320(8) Uani 1 1 d .
H9A H 0.8136 0.2206 -0.0996 0.038 Uiso 1 1 calc R
C10 C 0.8373(3) 0.0877(3) -0.0390(2) 0.0323(8) Uani 1 1 d .
H10A H 0.8747 0.0617 -0.0859 0.039 Uiso 1 1 calc R
C11 C 0.8178(3) 0.0321(3) 0.0376(2) 0.0283(7) Uani 1 1 d .
H11A H 0.8437 -0.0317 0.0442 0.034 Uiso 1 1 calc R
C13 C 0.6401(3) -0.1447(2) 0.1535(2) 0.0217(7) Uani 1 1 d .
C18 C 0.5990(3) -0.2229(2) 0.2124(2) 0.0251(7) Uani 1 1 d .
H18A H 0.6180 -0.2029 0.2792 0.030 Uiso 1 1 calc R
C17 C 0.5313(3) -0.3286(3) 0.1750(2) 0.0306(8) Uani 1 1 d .
H17A H 0.5055 -0.3808 0.2161 0.037 Uiso 1 1 calc R
C16 C 0.5010(3) -0.3585(3) 0.0779(2) 0.0328(8) Uani 1 1 d .
H16A H 0.4555 -0.4314 0.0522 0.039 Uiso 1 1 calc R
C15 C 0.5371(3) -0.2820(3) 0.0185(2) 0.0328(8) Uani 1 1 d .
H15A H 0.5149 -0.3018 -0.0483 0.039 Uiso 1 1 calc R
C14 C 0.6060(3) -0.1762(3) 0.0558(2) 0.0291(7) Uani 1 1 d .
H14A H 0.6304 -0.1243 0.0141 0.035 Uiso 1 1 calc R
C19 C 0.8749(3) -0.0292(3) 0.2467(2) 0.0215(7) Uani 1 1 d .
C20 C 0.8840(3) -0.1253(3) 0.2825(2) 0.0290(8) Uani 1 1 d .
H20A H 0.8151 -0.1785 0.2910 0.035 Uiso 1 1 calc R
C21 C 0.9931(3) -0.1439(3) 0.3058(2) 0.0354(8) Uani 1 1 d .
H21A H 0.9982 -0.2101 0.3298 0.042 Uiso 1 1 calc R
C22 C 1.0943(3) -0.0680(3) 0.2946(2) 0.0345(8) Uani 1 1 d .
H22A H 1.1686 -0.0820 0.3099 0.041 Uiso 1 1 calc R
C23 C 1.0866(3) 0.0284(3) 0.2610(2) 0.0311(8) Uani 1 1 d .
H23A H 1.1562 0.0819 0.2541 0.037 Uiso 1 1 calc R
C24 C 0.9781(3) 0.0480(3) 0.2371(2) 0.0263(7) Uani 1 1 d .
H24A H 0.9739 0.1148 0.2138 0.032 Uiso 1 1 calc R
C51 C 0.4664(3) 0.4998(3) 0.3979(3) 0.0446(10) Uani 1 1 d .
H51A H 0.3889 0.5150 0.3922 0.054 Uiso 1 1 calc R
H51B H 0.4848 0.4917 0.3335 0.054 Uiso 1 1 calc R
C50 C 0.4597(3) 0.3941(3) 0.4399(2) 0.0349(8) Uani 1 1 d .
H50A H 0.5341 0.3744 0.4385 0.042 Uiso 1 1 calc R
H50B H 0.3946 0.3342 0.4008 0.042 Uiso 1 1 calc R
C49 C 0.4396(3) 0.4039(3) 0.5408(3) 0.0391(9) Uani 1 1 d .
H49A H 0.4412 0.3349 0.5673 0.047 Uiso 1 1 calc R
H49B H 0.3609 0.4147 0.5416 0.047 Uiso 1 1 calc R
B1 B 0.6641(3) 0.2111(3) 0.1785(2) 0.0192(7) Uani 1 1 d .
C2 C 0.4682(4) 0.2018(3) 0.2458(3) 0.0532(12) Uani 1 1 d .
H2A H 0.3894 0.1965 0.2090 0.064 Uiso 1 1 calc R
H2B H 0.5092 0.2802 0.2694 0.064 Uiso 1 1 calc R
C48 C 0.1617(5) 0.2460(4) 0.0662(3) 0.0657(13) Uani 1 1 d .
H48A H 0.0818 0.2036 0.0728 0.079 Uiso 1 1 calc R
H48B H 0.2086 0.1935 0.0585 0.079 Uiso 1 1 calc R
C46 C 0.0986(4) 0.3937(5) -0.0124(4) 0.0763(16) Uani 1 1 d .
H46A H 0.0138 0.3630 -0.0112 0.092 Uiso 1 1 calc R
H46B H 0.1053 0.4338 -0.0681 0.092 Uiso 1 1 calc R
C43 C 0.2175(5) 0.3251(4) 0.1527(3) 0.0751(15) Uani 1 1 d .
H43A H 0.2117 0.2852 0.2087 0.090 Uiso 1 1 calc R
H43B H 0.3022 0.3562 0.1514 0.090 Uiso 1 1 calc R
C45 C 0.1588(5) 0.4742(4) 0.0788(4) 0.0825(16) Uani 1 1 d .
H45A H 0.2396 0.5150 0.0725 0.099 Uiso 1 1 calc R
H45B H 0.1141 0.5284 0.0877 0.099 Uiso 1 1 calc R
C47 C 0.1530(6) 0.3040(5) -0.0210(3) 0.098(2) Uani 1 1 d .
H47A H 0.2333 0.3338 -0.0343 0.117 Uiso 1 1 calc R
H47B H 0.1066 0.2493 -0.0758 0.117 Uiso 1 1 calc R
C44 C 0.1648(7) 0.4141(4) 0.1632(4) 0.120(3) Uani 1 1 d .
H44A H 0.2108 0.4669 0.2193 0.144 Uiso 1 1 calc R
H44B H 0.0839 0.3841 0.1752 0.144 Uiso 1 1 calc R

loop_
_atom_site_aniso_label
_atom_site_aniso_U_11
_atom_site_aniso_U_22
_atom_site_aniso_U_33
_atom_site_aniso_U_23
_atom_site_aniso_U_13
_atom_site_aniso_U_12
Ru1 0.01416(12) 0.01812(14) 0.02342(13) 0.00747(10) 0.00351(10) 0.00434(9)
Br1 0.01926(15) 0.02012(17) 0.02455(16) 0.00793(13) 0.00488(12) 0.00473(12)
P1 0.0202(4) 0.0177(4) 0.0196(4) 0.0032(3) 0.0042(3) 0.0046(3)
C1 0.0215(15) 0.0204(16) 0.0219(15) 0.0060(13) -0.0014(12) 0.0082(12)
P2 0.0166(4) 0.0164(4) 0.0193(4) 0.0047(3) 0.0049(3) 0.0052(3)
C12 0.0241(16) 0.0215(17) 0.0171(15) 0.0007(12) 0.0040(12) 0.0005(13)
C7 0.0218(16) 0.0190(17) 0.0212(15) 0.0015(13) -0.0005(12) -0.0018(12)
C3 0.0179(16) 0.041(2) 0.0262(17) -0.0051(15) -0.0005(13) 0.0145(14)
C4 0.0118(15) 0.043(2) 0.0322(18) 0.0173(16) 0.0031(13) 0.0065(14)
C5 0.0177(15) 0.0177(16) 0.0369(19) 0.0004(14) -0.0046(14) 0.0022(12)
C6 0.047(2) 0.033(2) 0.0293(19) -0.0070(16) 0.0155(16) -0.0081(17)
C25 0.0195(15) 0.0220(17) 0.0262(16) 0.0077(13) 0.0058(13) 0.0082(12)
C26 0.0364(19) 0.0243(18) 0.0270(17) 0.0105(14) 0.0034(15) 0.0078(15)
C27 0.0347(19) 0.0186(18) 0.039(2) 0.0124(15) 0.0042(16) 0.0091(14)
C28 0.0304(18) 0.0151(16) 0.0372(19) 0.0008(14) 0.0088(15) 0.0062(13)
C29 0.0263(16) 0.0211(17) 0.0256(16) 0.0047(13) 0.0059(13) 0.0067(13)
C30 0.0176(14) 0.0179(16) 0.0232(15) 0.0038(12) 0.0061(12) 0.0073(12)
C31 0.0217(15) 0.0161(15) 0.0199(15) 0.0045(12) 0.0055(12) 0.0082(12)
C32 0.0226(16) 0.0202(16) 0.0242(16) 0.0035(13) 0.0059(13) 0.0070(12)
C33 0.0336(18) 0.0219(17) 0.0252(17) -0.0027(14) -0.0014(14) 0.0096(14)
C34 0.042(2) 0.0296(19) 0.0196(16) 0.0016(14) 0.0079(15) 0.0148(16)
C35 0.0291(17) 0.0291(19) 0.0273(17) 0.0097(14) 0.0137(14) 0.0135(14)
C36 0.0227(16) 0.0190(16) 0.0243(16) 0.0051(13) 0.0049(13) 0.0075(12)
C37 0.0148(14) 0.0150(15) 0.0195(15) -0.0015(12) 0.0021(12) 0.0014(11)
C42 0.0235(16) 0.0206(17) 0.0291(17) 0.0075(13) 0.0097(13) 0.0046(13)
C41 0.0216(16) 0.0257(19) 0.041(2) 0.0061(15) 0.0136(15) -0.0010(13)
C40 0.0161(15) 0.0287(19) 0.0351(18) -0.0031(15) 0.0037(14) 0.0036(13)
C39 0.0237(16) 0.0231(17) 0.0263(16) 0.0038(13) 0.0026(13) 0.0094(13)
C38 0.0161(15) 0.0193(16) 0.0264(16) 0.0035(13) 0.0039(12) 0.0042(12)
C8 0.0315(18) 0.0257(18) 0.0249(17) 0.0093(14) 0.0016(14) 0.0039(14)
C9 0.0340(19) 0.037(2) 0.0192(16) 0.0060(15) 0.0065(14) -0.0022(15)
C10 0.038(2) 0.035(2) 0.0196(16) -0.0031(15) 0.0081(14) 0.0038(16)
C11 0.0324(18) 0.0263(19) 0.0242(17) -0.0008(14) 0.0048(14) 0.0064(14)
C13 0.0205(15) 0.0201(16) 0.0261(16) 0.0013(13) 0.0046(13) 0.0091(12)
C18 0.0282(17) 0.0206(17) 0.0276(17) 0.0015(14) 0.0079(14) 0.0078(13)
C17 0.0286(18) 0.0213(18) 0.042(2) 0.0054(15) 0.0091(15) 0.0049(14)
C16 0.0264(18) 0.0191(18) 0.046(2) -0.0036(16) -0.0002(16) 0.0021(14)
C15 0.0318(19) 0.0276(19) 0.0320(19) -0.0025(15) -0.0029(15) 0.0037(15)
C14 0.0310(18) 0.0239(18) 0.0303(18) 0.0048(14) 0.0044(14) 0.0046(14)
C19 0.0238(16) 0.0262(17) 0.0159(15) 0.0012(13) 0.0037(12) 0.0098(13)
C20 0.0301(18) 0.033(2) 0.0264(17) 0.0113(15) 0.0050(14) 0.0104(15)
C21 0.037(2) 0.042(2) 0.035(2) 0.0129(17) 0.0061(16) 0.0221(17)
C22 0.0258(18) 0.055(3) 0.0278(18) 0.0030(17) 0.0055(15) 0.0217(17)
C23 0.0243(17) 0.040(2) 0.0274(17) -0.0033(16) 0.0093(14) 0.0055(15)
C24 0.0259(17) 0.0264(18) 0.0272(17) 0.0020(14) 0.0077(14) 0.0072(13)
C51 0.049(2) 0.039(2) 0.037(2) 0.0076(18) 0.0062(18) -0.0021(18)
C50 0.0264(18) 0.0255(19) 0.050(2) -0.0068(16) 0.0127(16) 0.0026(14)
C49 0.040(2) 0.0247(19) 0.050(2) 0.0094(17) 0.0103(18) 0.0020(16)
B1 0.0238(18) 0.0163(17) 0.0178(16) 0.0058(13) -0.0006(14) 0.0078(14)
C2 0.056(3) 0.029(2) 0.079(3) -0.003(2) 0.043(2) 0.0042(18)
C48 0.097(4) 0.046(3) 0.056(3) -0.008(2) 0.017(3) 0.028(3)
C46 0.060(3) 0.105(5) 0.070(3) 0.037(3) 0.011(3) 0.028(3)
C43 0.120(5) 0.059(3) 0.052(3) 0.010(3) 0.010(3) 0.038(3)
C45 0.110(4) 0.042(3) 0.086(4) 0.014(3) 0.003(3) 0.013(3)
C47 0.139(6) 0.136(6) 0.043(3) 0.008(3) 0.016(3) 0.084(5)
C44 0.251(9) 0.052(4) 0.062(4) 0.002(3) 0.011(4) 0.064(5)

loop_
_atom_type_symbol
_atom_type_description
_atom_type_scat_dispersion_real
_atom_type_scat_dispersion_imag
_atom_type_scat_source
C C 0.0033 0.0016 'International Tables Vol C Tables 4.2.6.8 and 6.1.1.4'
B B 0.0013 0.0007 'International Tables Vol C Tables 4.2.6.8 and 6.1.1.4'
P P 0.1023 0.0942 'International Tables Vol C Tables 4.2.6.8 and 6.1.1.4'
Ru Ru -1.2594 0.8363 'International Tables Vol C Tables 4.2.6.8 and 6.1.1.4'
Br Br -0.2901 2.4595 'International Tables Vol C Tables 4.2.6.8 and 6.1.1.4'
H H 0.0000 0.0000 'International Tables Vol C Tables 4.2.6.8 and 6.1.1.4'

loop_
_geom_angle_atom_site_label_1
_geom_angle_atom_site_label_2
_geom_angle_atom_site_label_3
_geom_angle
_geom_angle_site_symmetry_1
_geom_angle_site_symmetry_3
C1 Ru1 C4 76.92(11) . .
C1 Ru1 C6 37.66(12) . .
C4 Ru1 C6 64.47(12) . .
C1 Ru1 C5 66.27(11) . .
C4 Ru1 C5 36.52(11) . .
C6 Ru1 C5 35.67(11) . .
C1 Ru1 P1 100.20(8) . .
C4 Ru1 P1 132.12(9) . .
C6 Ru1 P1 84.10(10) . .
C5 Ru1 P1 97.87(8) . .
C1 Ru1 P2 101.81(8) . .
C4 Ru1 P2 126.31(9) . .
C6 Ru1 P2 138.70(9) . .
C5 Ru1 P2 159.07(9) . .
P1 Ru1 P2 101.30(3) . .
C1 Ru1 C3 62.62(11) . .
C4 Ru1 C3 34.35(11) . .
C6 Ru1 C3 73.47(12) . .
C5 Ru1 C3 62.78(11) . .
P1 Ru1 C3 157.52(8) . .
P2 Ru1 C3 96.67(8) . .
C1 Ru1 B1 36.89(11) . .
C4 Ru1 B1 113.43(11) . .
C6 Ru1 B1 64.40(11) . .
C5 Ru1 B1 99.20(11) . .
P1 Ru1 B1 79.66(8) . .
P2 Ru1 B1 76.24(8) . .
C3 Ru1 B1 91.74(12) . .
C1 Ru1 Br1 163.10(8) . .
C4 Ru1 Br1 86.19(8) . .
C6 Ru1 Br1 132.80(9) . .
C5 Ru1 Br1 99.77(8) . .
P1 Ru1 Br1 90.86(2) . .
P2 Ru1 Br1 88.34(2) . .
C3 Ru1 Br1 103.14(8) . .
B1 Ru1 Br1 159.78(8) . .
C12 P1 C19 101.13(14) . .
C12 P1 C13 104.75(14) . .
C19 P1 C13 101.36(14) . .
C12 P1 Ru1 110.14(11) . .
C19 P1 Ru1 128.47(10) . .
C13 P1 Ru1 108.58(10) . .
C6 C1 C2 114.0(3) . .
C6 C1 B1 119.6(3) . .
C2 C1 B1 124.3(3) . .
C6 C1 Ru1 74.28(19) . .
C2 C1 Ru1 97.6(2) . .
B1 C1 Ru1 83.57(18) . .
C37 P2 C30 103.62(13) . .
C37 P2 C31 98.42(13) . .
C30 P2 C31 104.67(13) . .
C37 P2 Ru1 120.43(9) . .
C30 P2 Ru1 109.59(10) . .
C31 P2 Ru1 118.11(9) . .
C7 C12 C11 121.2(3) . .
C7 C12 P1 117.2(2) . .
C11 C12 P1 121.6(3) . .
C12 C7 C8 116.5(3) . .
C12 C7 B1 122.8(3) . .
C8 C7 B1 120.8(3) . .
C4 C3 C2 118.8(3) . .
C4 C3 Ru1 67.83(17) . .
C2 C3 Ru1 88.9(2) . .
C4 C3 H3A 120.3 . .
C2 C3 H3A 120.3 . .
Ru1 C3 H3A 120.3 . .
C3 C4 C5 120.3(3) . .
C3 C4 Ru1 77.82(18) . .
C5 C4 Ru1 72.01(16) . .
C3 C4 H4A 119.8 . .
C5 C4 H4A 119.8 . .
Ru1 C4 H4A 119.8 . .
C6 C5 C4 118.6(3) . .
C6 C5 Ru1 72.09(19) . .
C4 C5 Ru1 71.47(16) . .
C6 C5 H5A 120.4 . .
C4 C5 H5A 120.4 . .
Ru1 C5 H5A 120.4 . .
C5 C6 C1 118.9(3) . .
C5 C6 Ru1 72.25(19) . .
C1 C6 Ru1 68.06(17) . .
C5 C6 H6A 119.8 . .
C1 C6 H6A 119.8 . .
Ru1 C6 H6A 119.8 . .
C26 C25 C30 116.7(3) . .
C26 C25 B1 122.9(3) . .
C30 C25 B1 120.3(3) . .
C27 C26 C25 122.2(3) . .
C27 C26 H26A 118.9 . .
C25 C26 H26A 118.9 . .
C26 C27 C28 120.1(3) . .
C26 C27 H27A 119.9 . .
C28 C27 H27A 119.9 . .
C27 C28 C29 119.5(3) . .
C27 C28 H28A 120.2 . .
C29 C28 H28A 120.2 . .
C28 C29 C30 120.0(3) . .
C28 C29 H29A 120.0 . .
C30 C29 H29A 120.0 . .
C29 C30 C25 121.5(3) . .
C29 C30 P2 123.6(2) . .
C25 C30 P2 114.9(2) . .
C36 C31 C32 118.1(3) . .
C36 C31 P2 121.1(2) . .
C32 C31 P2 120.8(2) . .
C33 C32 C31 121.0(3) . .
C33 C32 H32A 119.5 . .
C31 C32 H32A 119.5 . .
C32 C33 C34 120.0(3) . .
C32 C33 H33A 120.0 . .
C34 C33 H33A 120.0 . .
C35 C34 C33 119.5(3) . .
C35 C34 H34A 120.2 . .
C33 C34 H34A 120.2 . .
C34 C35 C36 120.7(3) . .
C34 C35 H35A 119.7 . .
C36 C35 H35A 119.7 . .
C35 C36 C31 120.7(3) . .
C35 C36 H36A 119.7 . .
C31 C36 H36A 119.7 . .
C38 C37 C42 119.1(3) . .
C38 C37 P2 117.3(2) . .
C42 C37 P2 123.5(2) . .
C37 C42 C41 119.7(3) . .
C37 C42 H42A 120.2 . .
C41 C42 H42A 120.2 . .
C40 C41 C42 120.7(3) . .
C40 C41 H41A 119.7 . .
C42 C41 H41A 119.7 . .
C41 C40 C39 120.1(3) . .
C41 C40 H40A 119.9 . .
C39 C40 H40A 119.9 . .
C40 C39 C38 119.6(3) . .
C40 C39 H39A 120.2 . .
C38 C39 H39A 120.2 . .
C39 C38 C37 120.9(3) . .
C39 C38 H38A 119.6 . .
C37 C38 H38A 119.6 . .
C9 C8 C7 122.0(3) . .
C9 C8 H8A 119.0 . .
C7 C8 H8A 119.0 . .
C8 C9 C10 120.4(3) . .
C8 C9 H9A 119.8 . .
C10 C9 H9A 119.8 . .
C11 C10 C9 119.0(3) . .
C11 C10 H10A 120.5 . .
C9 C10 H10A 120.5 . .
C10 C11 C12 120.8(3) . .
C10 C11 H11A 119.6 . .
C12 C11 H11A 119.6 . .
C14 C13 C18 117.4(3) . .
C14 C13 P1 122.9(2) . .
C18 C13 P1 119.7(2) . .
C17 C18 C13 121.2(3) . .
C17 C18 H18A 119.4 . .
C13 C18 H18A 119.4 . .
C16 C17 C18 120.2(3) . .
C16 C17 H17A 119.9 . .
C18 C17 H17A 119.9 . .
C15 C16 C17 119.7(3) . .
C15 C16 H16A 120.2 . .
C17 C16 H16A 120.2 . .
C16 C15 C14 120.2(3) . .
C16 C15 H15A 119.9 . .
C14 C15 H15A 119.9 . .
C15 C14 C13 121.2(3) . .
C15 C14 H14A 119.4 . .
C13 C14 H14A 119.4 . .
C20 C19 C24 118.2(3) . .
C20 C19 P1 122.0(2) . .
C24 C19 P1 119.7(2) . .
C21 C20 C19 120.3(3) . .
C21 C20 H20A 119.9 . .
C19 C20 H20A 119.9 . .
C22 C21 C20 121.0(3) . .
C22 C21 H21A 119.5 . .
C20 C21 H21A 119.5 . .
C21 C22 C23 119.2(3) . .
C21 C22 H22A 120.4 . .
C23 C22 H22A 120.4 . .
C22 C23 C24 120.4(3) . .
C22 C23 H23A 119.8 . .
C24 C23 H23A 119.8 . .
C23 C24 C19 120.8(3) . .
C23 C24 H24A 119.6 . .
C19 C24 H24A 119.6 . .
C50 C51 C49 111.2(3) . 2_666
C50 C51 H51A 109.4 . .
C49 C51 H51A 109.4 2_666 .
C50 C51 H51B 109.4 . .
C49 C51 H51B 109.4 2_666 .
H51A C51 H51B 108.0 . .
C51 C50 C49 111.9(3) . .
C51 C50 H50A 109.2 . .
C49 C50 H50A 109.2 . .
C51 C50 H50B 109.2 . .
C49 C50 H50B 109.2 . .
H50A C50 H50B 107.9 . .
C50 C49 C51 111.0(3) . 2_666
C50 C49 H49A 109.4 . .
C51 C49 H49A 109.4 2_666 .
C50 C49 H49B 109.4 . .
C51 C49 H49B 109.4 2_666 .
H49A C49 H49B 108.0 . .
C1 B1 C7 121.3(3) . .
C1 B1 C25 117.4(3) . .
C7 B1 C25 119.7(3) . .
C1 B1 Ru1 59.54(15) . .
C7 B1 Ru1 109.5(2) . .
C25 B1 Ru1 110.63(19) . .
C1 C2 C3 105.8(3) . .
C1 C2 H2A 110.6 . .
C3 C2 H2A 110.6 . .
C1 C2 H2B 110.6 . .
C3 C2 H2B 110.6 . .
H2A C2 H2B 108.7 . .
C43 C48 C47 111.5(4) . .
C43 C48 H48A 109.3 . .
C47 C48 H48A 109.3 . .
C43 C48 H48B 109.3 . .
C47 C48 H48B 109.3 . .
H48A C48 H48B 108.0 . .
C47 C46 C45 110.8(4) . .
C47 C46 H46A 109.5 . .
C45 C46 H46A 109.5 . .
C47 C46 H46B 109.5 . .
C45 C46 H46B 109.5 . .
H46A C46 H46B 108.1 . .
C44 C43 C48 113.4(5) . .
C44 C43 H43A 108.9 . .
C48 C43 H43A 108.9 . .
C44 C43 H43B 108.9 . .
C48 C43 H43B 108.9 . .
H43A C43 H43B 107.7 . .
C44 C45 C46 110.9(4) . .
C44 C45 H45A 109.5 . .
C46 C45 H45A 109.5 . .
C44 C45 H45B 109.5 . .
C46 C45 H45B 109.5 . .
H45A C45 H45B 108.0 . .
C46 C47 C48 114.0(4) . .
C46 C47 H47A 108.8 . .
C48 C47 H47A 108.8 . .
C46 C47 H47B 108.8 . .
C48 C47 H47B 108.8 . .
H47A C47 H47B 107.6 . .
C43 C44 C45 113.7(5) . .
C43 C44 H44A 108.8 . .
C45 C44 H44A 108.8 . .
C43 C44 H44B 108.8 . .
C45 C44 H44B 108.8 . .
H44A C44 H44B 107.7 . .

loop_
_geom_bond_atom_site_label_1
_geom_bond_atom_site_label_2
_geom_bond_distance
_geom_bond_site_symmetry_2
Ru1 C1 2.183(3) .
Ru1 C4 2.260(3) .
Ru1 C6 2.265(4) .
Ru1 C5 2.267(3) .
Ru1 P1 2.3181(8) .
Ru1 P2 2.3356(8) .
Ru1 C3 2.386(3) .
Ru1 B1 2.516(3) .
Ru1 Br1 2.6013(4) .
P1 C12 1.823(3) .
P1 C19 1.844(3) .
P1 C13 1.846(3) .
C1 C6 1.438(4) .
C1 C2 1.481(5) .
C1 B1 1.520(4) .
P2 C37 1.828(3) .
P2 C30 1.829(3) .
P2 C31 1.843(3) .
C12 C7 1.394(4) .
C12 C11 1.402(4) .
C7 C8 1.416(4) .
C7 B1 1.589(5) .
C3 C4 1.377(5) .
C3 C2 1.503(5) .
C3 H3A 1.0000 .
C4 C5 1.419(4) .
C4 H4A 1.0000 .
C5 C6 1.388(4) .
C5 H5A 1.0000 .
C6 H6A 1.0000 .
C25 C26 1.402(4) .
C25 C30 1.403(4) .
C25 B1 1.599(4) .
C26 C27 1.380(4) .
C26 H26A 0.9500 .
C27 C28 1.387(4) .
C27 H27A 0.9500 .
C28 C29 1.387(4) .
C28 H28A 0.9500 .
C29 C30 1.397(4) .
C29 H29A 0.9500 .
C31 C36 1.394(4) .
C31 C32 1.399(4) .
C32 C33 1.382(4) .
C32 H32A 0.9500 .
C33 C34 1.392(4) .
C33 H33A 0.9500 .
C34 C35 1.377(4) .
C34 H34A 0.9500 .
C35 C36 1.386(4) .
C35 H35A 0.9500 .
C36 H36A 0.9500 .
C37 C38 1.391(4) .
C37 C42 1.392(4) .
C42 C41 1.394(4) .
C42 H42A 0.9500 .
C41 C40 1.374(5) .
C41 H41A 0.9500 .
C40 C39 1.383(4) .
C40 H40A 0.9500 .
C39 C38 1.388(4) .
C39 H39A 0.9500 .
C38 H38A 0.9500 .
C8 C9 1.377(5) .
C8 H8A 0.9500 .
C9 C10 1.385(5) .
C9 H9A 0.9500 .
C10 C11 1.379(4) .
C10 H10A 0.9500 .
C11 H11A 0.9500 .
C13 C14 1.396(4) .
C13 C18 1.401(4) .
C18 C17 1.385(4) .
C18 H18A 0.9500 .
C17 C16 1.383(5) .
C17 H17A 0.9500 .
C16 C15 1.378(5) .
C16 H16A 0.9500 .
C15 C14 1.388(4) .
C15 H15A 0.9500 .
C14 H14A 0.9500 .
C19 C20 1.390(4) .
C19 C24 1.393(4) .
C20 C21 1.385(4) .
C20 H20A 0.9500 .
C21 C22 1.375(5) .
C21 H21A 0.9500 .
C22 C23 1.376(5) .
C22 H22A 0.9500 .
C23 C24 1.385(4) .
C23 H23A 0.9500 .
C24 H24A 0.9500 .
C51 C50 1.509(5) .
C51 C49 1.522(5) 2_666
C51 H51A 0.9900 .
C51 H51B 0.9900 .
C50 C49 1.512(5) .
C50 H50A 0.9900 .
C50 H50B 0.9900 .
C49 C51 1.522(5) 2_666
C49 H49A 0.9900 .
C49 H49B 0.9900 .
C2 H2A 0.9900 .
C2 H2B 0.9900 .
C48 C43 1.477(6) .
C48 C47 1.513(7) .
C48 H48A 0.9900 .
C48 H48B 0.9900 .
C46 C47 1.462(7) .
C46 C45 1.541(7) .
C46 H46A 0.9900 .
C46 H46B 0.9900 .
C43 C44 1.443(7) .
C43 H43A 0.9900 .
C43 H43B 0.9900 .
C45 C44 1.494(7) .
C45 H45A 0.9900 .
C45 H45B 0.9900 .
C47 H47A 0.9900 .
C47 H47B 0.9900 .
C44 H44A 0.9900 .
C44 H44B 0.9900 .

loop_
_geom_torsion_atom_site_label_1
_geom_torsion_atom_site_label_2
_geom_torsion_atom_site_label_3
_geom_torsion_atom_site_label_4
_geom_torsion
_geom_torsion_site_symmetry_1
_geom_torsion_site_symmetry_4
C1 Ru1 P1 C12 23.95(13) . .
C4 Ru1 P1 C12 105.47(15) . .
C6 Ru1 P1 C12 58.13(13) . .
C5 Ru1 P1 C12 91.12(13) . .
P2 Ru1 P1 C12 -80.42(10) . .
C3 Ru1 P1 C12 62.0(2) . .
B1 Ru1 P1 C12 -6.86(13) . .
Br1 Ru1 P1 C12 -168.90(10) . .
C1 Ru1 P1 C19 147.60(15) . .
C4 Ru1 P1 C19 -130.88(17) . .
C6 Ru1 P1 C19 -178.21(15) . .
C5 Ru1 P1 C19 -145.23(15) . .
P2 Ru1 P1 C19 43.24(13) . .
C3 Ru1 P1 C19 -174.3(2) . .
B1 Ru1 P1 C19 116.79(15) . .
Br1 Ru1 P1 C19 -45.24(13) . .
C1 Ru1 P1 C13 -90.22(13) . .
C4 Ru1 P1 C13 -8.70(15) . .
C6 Ru1 P1 C13 -56.03(13) . .
C5 Ru1 P1 C13 -23.05(13) . .
P2 Ru1 P1 C13 165.42(10) . .
C3 Ru1 P1 C13 -52.2(3) . .
B1 Ru1 P1 C13 -121.03(13) . .
Br1 Ru1 P1 C13 76.94(10) . .
C4 Ru1 C1 C6 -65.0(2) . .
C5 Ru1 C1 C6 -28.00(18) . .
P1 Ru1 C1 C6 66.17(18) . .
P2 Ru1 C1 C6 170.11(17) . .
C3 Ru1 C1 C6 -98.4(2) . .
B1 Ru1 C1 C6 123.2(3) . .
Br1 Ru1 C1 C6 -64.0(4) . .
C4 Ru1 C1 C2 47.9(2) . .
C6 Ru1 C1 C2 112.9(3) . .
C5 Ru1 C1 C2 84.9(2) . .
P1 Ru1 C1 C2 179.06(19) . .
P2 Ru1 C1 C2 -77.0(2) . .
C3 Ru1 C1 C2 14.45(19) . .
B1 Ru1 C1 C2 -123.9(3) . .
Br1 Ru1 C1 C2 48.9(4) . .
C4 Ru1 C1 B1 171.8(2) . .
C6 Ru1 C1 B1 -123.2(3) . .
C5 Ru1 C1 B1 -151.2(2) . .
P1 Ru1 C1 B1 -57.07(17) . .
P2 Ru1 C1 B1 46.88(18) . .
C3 Ru1 C1 B1 138.3(2) . .
Br1 Ru1 C1 B1 172.8(2) . .
C1 Ru1 P2 C37 -122.49(13) . .
C4 Ru1 P2 C37 155.17(15) . .
C6 Ru1 P2 C37 -113.35(18) . .
C5 Ru1 P2 C37 -175.3(2) . .
P1 Ru1 P2 C37 -19.41(11) . .
C3 Ru1 P2 C37 174.17(14) . .
B1 Ru1 P2 C37 -95.68(14) . .
Br1 Ru1 P2 C37 71.13(11) . .
C1 Ru1 P2 C30 -2.56(13) . .
C4 Ru1 P2 C30 -84.90(14) . .
C6 Ru1 P2 C30 6.58(18) . .
C5 Ru1 P2 C30 -55.4(3) . .
P1 Ru1 P2 C30 100.52(10) . .
C3 Ru1 P2 C30 -65.90(13) . .
B1 Ru1 P2 C30 24.25(13) . .
Br1 Ru1 P2 C30 -168.94(10) . .
C1 Ru1 P2 C31 117.10(13) . .
C4 Ru1 P2 C31 34.76(15) . .
C6 Ru1 P2 C31 126.24(17) . .
C5 Ru1 P2 C31 64.3(3) . .
P1 Ru1 P2 C31 -139.83(11) . .
C3 Ru1 P2 C31 53.75(14) . .
B1 Ru1 P2 C31 143.91(14) . .
Br1 Ru1 P2 C31 -49.28(11) . .
C19 P1 C12 C7 -132.1(2) . .
C13 P1 C12 C7 122.9(2) . .
Ru1 P1 C12 C7 6.3(3) . .
C19 P1 C12 C11 46.2(3) . .
C13 P1 C12 C11 -58.9(3) . .
Ru1 P1 C12 C11 -175.5(2) . .
C11 C12 C7 C8 2.1(4) . .
P1 C12 C7 C8 -179.7(2) . .
C11 C12 C7 B1 -177.9(3) . .
P1 C12 C7 B1 0.3(4) . .
C1 Ru1 C3 C4 107.8(2) . .
C6 Ru1 C3 C4 68.7(2) . .
C5 Ru1 C3 C4 31.90(19) . .
P1 Ru1 C3 C4 64.7(3) . .
P2 Ru1 C3 C4 -152.30(18) . .
B1 Ru1 C3 C4 131.4(2) . .
Br1 Ru1 C3 C4 -62.45(19) . .
C1 Ru1 C3 C2 -14.1(2) . .
C4 Ru1 C3 C2 -121.9(3) . .
C6 Ru1 C3 C2 -53.2(2) . .
C5 Ru1 C3 C2 -90.0(2) . .
P1 Ru1 C3 C2 -57.2(3) . .
P2 Ru1 C3 C2 85.8(2) . .
B1 Ru1 C3 C2 9.4(2) . .
Br1 Ru1 C3 C2 175.61(19) . .
C2 C3 C4 C5 15.1(4) . .
Ru1 C3 C4 C5 -60.5(2) . .
C2 C3 C4 Ru1 75.6(3) . .
C1 Ru1 C4 C3 -60.21(19) . .
C6 Ru1 C4 C3 -98.1(2) . .
C5 Ru1 C4 C3 -127.8(3) . .
P1 Ru1 C4 C3 -152.21(16) . .
P2 Ru1 C4 C3 35.0(2) . .
B1 Ru1 C4 C3 -54.9(2) . .
Br1 Ru1 C4 C3 120.09(18) . .
C1 Ru1 C4 C5 67.64(19) . .
C6 Ru1 C4 C5 29.79(19) . .
P1 Ru1 C4 C5 -24.4(2) . .
P2 Ru1 C4 C5 162.80(15) . .
C3 Ru1 C4 C5 127.8(3) . .
B1 Ru1 C4 C5 73.0(2) . .
Br1 Ru1 C4 C5 -112.07(18) . .
C3 C4 C5 C6 7.0(5) . .
Ru1 C4 C5 C6 -56.5(3) . .
C3 C4 C5 Ru1 63.4(3) . .
C1 Ru1 C5 C6 29.5(2) . .
C4 Ru1 C5 C6 129.7(3) . .
P1 Ru1 C5 C6 -68.3(2) . .
P2 Ru1 C5 C6 87.9(3) . .
C3 Ru1 C5 C6 99.7(2) . .
B1 Ru1 C5 C6 12.5(2) . .
Br1 Ru1 C5 C6 -160.5(2) . .
C1 Ru1 C5 C4 -100.3(2) . .
C6 Ru1 C5 C4 -129.7(3) . .
P1 Ru1 C5 C4 162.01(17) . .
P2 Ru1 C5 C4 -41.8(3) . .
C3 Ru1 C5 C4 -30.07(18) . .
B1 Ru1 C5 C4 -117.27(19) . .
Br1 Ru1 C5 C4 69.77(18) . .
C4 C5 C6 C1 4.8(5) . .
Ru1 C5 C6 C1 -51.3(3) . .
C4 C5 C6 Ru1 56.2(3) . .
C2 C1 C6 C5 -38.1(5) . .
B1 C1 C6 C5 126.2(3) . .
Ru1 C1 C6 C5 53.3(3) . .
C2 C1 C6 Ru1 -91.4(3) . .
B1 C1 C6 Ru1 72.9(2) . .
C1 Ru1 C6 C5 -132.5(3) . .
C4 Ru1 C6 C5 -30.5(2) . .
P1 Ru1 C6 C5 112.3(2) . .
P2 Ru1 C6 C5 -147.25(16) . .
C3 Ru1 C6 C5 -66.1(2) . .
B1 Ru1 C6 C5 -166.3(2) . .
Br1 Ru1 C6 C5 26.6(3) . .
C4 Ru1 C6 C1 102.0(2) . .
C5 Ru1 C6 C1 132.5(3) . .
P1 Ru1 C6 C1 -115.17(18) . .
P2 Ru1 C6 C1 -14.7(3) . .
C3 Ru1 C6 C1 66.38(19) . .
B1 Ru1 C6 C1 -33.83(17) . .
Br1 Ru1 C6 C1 159.15(14) . .
C30 C25 C26 C27 -1.8(5) . .
B1 C25 C26 C27 174.1(3) . .
C25 C26 C27 C28 -0.1(5) . .
C26 C27 C28 C29 1.4(5) . .
C27 C28 C29 C30 -0.7(5) . .
C28 C29 C30 C25 -1.4(4) . .
C28 C29 C30 P2 177.3(2) . .
C26 C25 C30 C29 2.6(4) . .
B1 C25 C30 C29 -173.5(3) . .
C26 C25 C30 P2 -176.3(2) . .
B1 C25 C30 P2 7.7(4) . .
C37 P2 C30 C29 -76.0(3) . .
C31 P2 C30 C29 26.7(3) . .
Ru1 P2 C30 C29 154.2(2) . .
C37 P2 C30 C25 102.8(2) . .
C31 P2 C30 C25 -154.5(2) . .
Ru1 P2 C30 C25 -26.9(2) . .
C37 P2 C31 C36 -147.8(2) . .
C30 P2 C31 C36 105.7(3) . .
Ru1 P2 C31 C36 -16.5(3) . .
C37 P2 C31 C32 33.9(3) . .
C30 P2 C31 C32 -72.7(3) . .
Ru1 P2 C31 C32 165.1(2) . .
C36 C31 C32 C33 -0.7(4) . .
P2 C31 C32 C33 177.7(2) . .
C31 C32 C33 C34 0.0(5) . .
C32 C33 C34 C35 0.3(5) . .
C33 C34 C35 C36 0.1(5) . .
C34 C35 C36 C31 -0.8(5) . .
C32 C31 C36 C35 1.1(4) . .
P2 C31 C36 C35 -177.3(2) . .
C30 P2 C37 C38 171.6(2) . .
C31 P2 C37 C38 64.2(2) . .
Ru1 P2 C37 C38 -65.5(2) . .
C30 P2 C37 C42 -3.5(3) . .
C31 P2 C37 C42 -110.9(3) . .
Ru1 P2 C37 C42 119.3(2) . .
C38 C37 C42 C41 -0.4(4) . .
P2 C37 C42 C41 174.7(2) . .
C37 C42 C41 C40 0.5(5) . .
C42 C41 C40 C39 0.1(5) . .
C41 C40 C39 C38 -0.8(5) . .
C40 C39 C38 C37 0.8(4) . .
C42 C37 C38 C39 -0.3(4) . .
P2 C37 C38 C39 -175.6(2) . .
C12 C7 C8 C9 0.2(4) . .
B1 C7 C8 C9 -179.8(3) . .
C7 C8 C9 C10 -1.6(5) . .
C8 C9 C10 C11 0.8(5) . .
C9 C10 C11 C12 1.5(5) . .
C7 C12 C11 C10 -3.0(5) . .
P1 C12 C11 C10 178.9(2) . .
C12 P1 C13 C14 -0.7(3) . .
C19 P1 C13 C14 -105.6(3) . .
Ru1 P1 C13 C14 116.9(3) . .
C12 P1 C13 C18 -178.3(2) . .
C19 P1 C13 C18 76.8(3) . .
Ru1 P1 C13 C18 -60.7(3) . .
C14 C13 C18 C17 2.6(5) . .
P1 C13 C18 C17 -179.6(2) . .
C13 C18 C17 C16 -1.2(5) . .
C18 C17 C16 C15 -0.9(5) . .
C17 C16 C15 C14 1.5(5) . .
C16 C15 C14 C13 0.0(5) . .
C18 C13 C14 C15 -2.0(5) . .
P1 C13 C14 C15 -179.7(3) . .
C12 P1 C19 C20 -143.8(3) . .
C13 P1 C19 C20 -36.1(3) . .
Ru1 P1 C19 C20 89.0(3) . .
C12 P1 C19 C24 33.0(3) . .
C13 P1 C19 C24 140.7(2) . .
Ru1 P1 C19 C24 -94.2(2) . .
C24 C19 C20 C21 -1.3(5) . .
P1 C19 C20 C21 175.6(3) . .
C19 C20 C21 C22 0.3(5) . .
C20 C21 C22 C23 0.9(5) . .
C21 C22 C23 C24 -1.1(5) . .
C22 C23 C24 C19 0.1(5) . .
C20 C19 C24 C23 1.1(4) . .
P1 C19 C24 C23 -175.8(2) . .
C49 C51 C50 C49 55.3(4) 2_666 .
C51 C50 C49 C51 -55.2(5) . 2_666
C6 C1 B1 C7 27.7(4) . .
C2 C1 B1 C7 -169.7(3) . .
Ru1 C1 B1 C7 95.5(3) . .
C6 C1 B1 C25 -166.8(3) . .
C2 C1 B1 C25 -4.2(5) . .
Ru1 C1 B1 C25 -99.0(2) . .
C6 C1 B1 Ru1 -67.8(3) . .
C2 C1 B1 Ru1 94.8(3) . .
C12 C7 B1 C1 -71.8(4) . .
C8 C7 B1 C1 108.2(3) . .
C12 C7 B1 C25 123.0(3) . .
C8 C7 B1 C25 -57.0(4) . .
C12 C7 B1 Ru1 -6.3(3) . .
C8 C7 B1 Ru1 173.8(2) . .
C26 C25 B1 C1 -96.6(3) . .
C30 C25 B1 C1 79.2(4) . .
C26 C25 B1 C7 69.2(4) . .
C30 C25 B1 C7 -115.0(3) . .
C26 C25 B1 Ru1 -162.0(2) . .
C30 C25 B1 Ru1 13.8(3) . .
C4 Ru1 B1 C1 -8.7(2) . .
C6 Ru1 B1 C1 34.52(18) . .
C5 Ru1 B1 C1 26.50(19) . .
P1 Ru1 B1 C1 122.89(17) . .
P2 Ru1 B1 C1 -132.65(18) . .
C3 Ru1 B1 C1 -36.20(19) . .
Br1 Ru1 B1 C1 -173.96(17) . .
C1 Ru1 B1 C7 -115.6(3) . .
C4 Ru1 B1 C7 -124.3(2) . .
C6 Ru1 B1 C7 -81.1(2) . .
C5 Ru1 B1 C7 -89.1(2) . .
P1 Ru1 B1 C7 7.32(18) . .
P2 Ru1 B1 C7 111.8(2) . .
C3 Ru1 B1 C7 -151.8(2) . .
Br1 Ru1 B1 C7 70.5(3) . .
C1 Ru1 B1 C25 110.4(3) . .
C4 Ru1 B1 C25 101.7(2) . .
C6 Ru1 B1 C25 144.9(2) . .
C5 Ru1 B1 C25 136.9(2) . .
P1 Ru1 B1 C25 -126.7(2) . .
P2 Ru1 B1 C25 -22.26(18) . .
C3 Ru1 B1 C25 74.2(2) . .
Br1 Ru1 B1 C25 -63.6(3) . .
C6 C1 C2 C3 54.7(4) . .
B1 C1 C2 C3 -108.8(3) . .
Ru1 C1 C2 C3 -21.4(3) . .
C4 C3 C2 C1 -44.4(4) . .
Ru1 C3 C2 C1 19.4(3) . .
C47 C48 C43 C44 51.0(7) . .
C47 C46 C45 C44 -51.5(7) . .
C45 C46 C47 C48 51.8(7) . .
C43 C48 C47 C46 -51.5(7) . .
C48 C43 C44 C45 -53.5(8) . .
C46 C45 C44 C43 52.9(8) . .
